data_2009735
loop_
_publ_author_name
'Klaassen, Markus'
'Kl\"ufers, Peter'

_publ_section_title
;
 Polyol metal complexes. VI. Structure of lithium bis[methyl
 \a-<small>L</small>-rhamnopyranosid(2,3)-ato(2--)]cuprate(II)
 tetrahydrate
;
_journal_issue 5
_journal_name_full 'Acta Crystallographica Section C'
_journal_page_first 686
_journal_page_last 688
_journal_paper_doi 10.1107/S0108270193010522
_journal_volume 50
_journal_year 1994
_chemical_formula_moiety 'C14 H24 Cu Li2 O10, 4(H2 O)'
_chemical_formula_sum 'C14 H32 Cu Li2 O14'
_chemical_formula_weight 501.826
_chemical_name_systematic
;
lithium bis[methyl \a-L-rhamnopyranosid-(2,3)-ato(2-)]cuprate(II)
tetrahydrate
;
_chemical_temperature_decomposition 421.15
_space_group_IT_number 19
_symmetry_cell_setting orthorhombic
_symmetry_space_group_name_Hall 'P 2ac 2ab'
_symmetry_space_group_name_H-M 'P 21 21 21'
_audit_creation_method SHELXL
_cell_angle_alpha 90.00
_cell_angle_beta 90.00
_cell_angle_gamma 90.00
_cell_formula_units_Z 4
_cell_length_a 8.011(6)
_cell_length_b 12.205(10)
_cell_length_c 22.336(13)
_cell_measurement_reflns_used 14
_cell_measurement_temperature 293(2)
_cell_measurement_theta_max 12.5
_cell_measurement_theta_min 2.5
_cell_volume 2184(3)
_computing_cell_refinement DIF4
_computing_data_collection 'DIF4 (Stoe & Cie, 1988)'
_computing_data_reduction 'REDU4 (Stoe & Cie, 1988)'
_computing_molecular_graphics 'ORTEPII (Johnson, 1976); PLATON (Spek, 1982)'
_computing_structure_refinement 'SHELXL92 (Sheldrick, 1993)'
_computing_structure_solution 'SHELXS86 (Sheldrick, 1990)'
_diffrn_ambient_temperature 293(2)
_diffrn_measurement_device 'Stoe Stadi-4'
_diffrn_measurement_method '\w/\q scans'
_diffrn_radiation_monochromator graphite
_diffrn_radiation_source 'fine-focus sealed tube'
_diffrn_radiation_type MoK\a
_diffrn_radiation_wavelength 0.71069
_diffrn_reflns_av_R_equivalents 0.0325
_diffrn_reflns_av_sigmaI/netI 0.0401
_diffrn_reflns_limit_h_max 9
_diffrn_reflns_limit_h_min -9
_diffrn_reflns_limit_k_max 14
_diffrn_reflns_limit_k_min -14
_diffrn_reflns_limit_l_max 26
_diffrn_reflns_limit_l_min -26
_diffrn_reflns_number 8929
_diffrn_reflns_theta_max 25.00
_diffrn_reflns_theta_min 1.82
_diffrn_standards_decay_% 5
_diffrn_standards_interval_time 120
_diffrn_standards_number 3
_exptl_absorpt_coefficient_mu 1.066
_exptl_absorpt_correction_T_max 0.8195
_exptl_absorpt_correction_T_min 0.6812
_exptl_absorpt_correction_type empirical
_exptl_crystal_colour blue
_exptl_crystal_density_diffrn 1.526(2)
_exptl_crystal_description platelet
_exptl_crystal_F_000 1052
_exptl_crystal_size_max 0.40
_exptl_crystal_size_mid 0.30
_exptl_crystal_size_min 0.08
_refine_diff_density_max .464
_refine_diff_density_min -.341
_refine_ls_abs_structure_details 'X = 0.000(13) (Flack, 1983)'
_refine_ls_abs_structure_Flack 0.000(13)
_refine_ls_extinction_method none
_refine_ls_goodness_of_fit_all 1.031
_refine_ls_goodness_of_fit_obs 1.054
_refine_ls_hydrogen_treatment refall
_refine_ls_matrix_type full
_refine_ls_number_parameters 400
_refine_ls_number_reflns 3856
_refine_ls_number_restraints 0
_refine_ls_restrained_S_all 1.031
_refine_ls_restrained_S_obs 1.054
_refine_ls_R_factor_all 0.0397
_refine_ls_R_factor_obs 0.0288
_refine_ls_shift/esd_max 0.000
_refine_ls_shift/esd_mean 0.000
_refine_ls_structure_factor_coef Fsqd
_refine_ls_weighting_details 'w = 1/[\s^2^(Fo^2^) +(0.0409P)^2^ +0.0000P] where P = (Fo^2^+2Fc^2^)/3'
_refine_ls_weighting_scheme calc
_refine_ls_wR_factor_all 0.0681
_refine_ls_wR_factor_obs 0.0643
_reflns_number_observed 3345
_reflns_number_total 3856
_reflns_observed_criterion '> 2 \s(I)'
_cod_data_source_file sh1071.cif
_cod_data_source_block kla10
_cod_depositor_comments
;
 Marking attached hydrogen atoms.

 Antanas Vaitkus,
 2017-08-07

The following automatic conversions were performed:

'_chemical_melting_point' tag was changed to
'_chemical_temperature_decomposition' since the value had been given
as '148_C (decomp.)'. The value '148_C (decomp.)' was changed to
'421.15' - it was converted from degrees Celsius(C) to Kelvins(K).

Automatic conversion script
Id: cif_fix_values 1646 2011-03-28 12:23:43Z adriana 

The following automatic conversions were performed:

'_chemical_melting_point' tag was changed to
'_chemical_temperature_decomposition' since the value had been given
as '148_C (decomp.)'. The value '148_C (decomp.)' was changed to
'421.15' - it was converted from degrees Celsius(C) to Kelvins(K).

Automatic conversion script
Id: cif_fix_values 1715 2011-07-08 13:25:40Z adriana 

The following automatic conversions were performed:

'_refine_ls_weighting_scheme' value 'calc w = 1/[\s^2^(Fo^2^)
+(0.0409P)^2^ +0.0000P] where P = (Fo^2^+2Fc^2^)/3' was changed to
'calc'. New tag '_refine_ls_weighting_details' was created. The value
of the new tag was set to 'w = 1/[\s^2^(Fo^2^) +(0.0409P)^2^
+0.0000P] where P = (Fo^2^+2Fc^2^)/3'.

Automatic conversion script
Id: cif_fix_values 3143 2015-03-26 13:38:13Z robertas 
;
_cod_original_cell_volume 2184.(3)
_cod_database_code 2009735

loop_
_symmetry_equiv_pos_as_xyz
x,y,z
-x+1/2,-y,z+1/2
x+1/2,-y+1/2,-z
-x,y+1/2,-z+1/2

loop_
_atom_site_aniso_label
_atom_site_aniso_U_11
_atom_site_aniso_U_22
_atom_site_aniso_U_33
_atom_site_aniso_U_12
_atom_site_aniso_U_13
_atom_site_aniso_U_23
Cu 0.0272(2) 0.01549(13) 0.02592(15) 0.00054(13) -0.00489(14) 0.00111(12)
O1 0.0411(12) 0.0360(12) 0.0312(10) 0.0037(10) -0.0125(9) -0.0029(9)
O2 0.0360(12) 0.0179(9) 0.0292(10) -0.0020(8) -0.0089(9) 0.0035(8)
O3 0.0317(11) 0.0174(8) 0.0229(9) 0.0020(8) -0.0062(8) 0.0008(7)
O4 0.032(2) 0.0295(12) 0.0421(13) -0.0033(11) 0.0026(11) -0.0001(9)
O5 0.0392(12) 0.0263(10) 0.0376(11) 0.0011(9) -0.0002(10) -0.0089(9)
C1 0.032(2) 0.0228(14) 0.033(2) 0.0001(12) -0.0086(13) -0.0006(12)
C2 0.028(2) 0.0203(13) 0.0282(13) -0.0014(12) -0.0065(12) 0.0017(11)
C3 0.031(2) 0.0172(13) 0.0259(14) 0.0041(12) -0.0057(12) 0.0023(11)
C4 0.029(2) 0.0213(12) 0.0301(14) -0.0002(12) -0.0032(12) 0.0013(11)
C5 0.038(2) 0.0294(13) 0.0306(13) 0.002(2) -0.0008(15) -0.0037(10)
C6 0.051(2) 0.056(3) 0.046(2) -0.009(2) 0.014(2) -0.019(2)
C7 0.061(3) 0.062(3) 0.036(2) -0.006(2) -0.020(2) -0.007(2)
O1' 0.0486(13) 0.0378(12) 0.0277(10) -0.0029(11) -0.0085(9) -0.0006(9)
O2' 0.0434(12) 0.0176(9) 0.0297(10) 0.0019(9) -0.0113(10) 0.0010(8)
O3' 0.0287(10) 0.0167(9) 0.0309(10) 0.0002(8) -0.0088(8) 0.0027(8)
O4' 0.0294(11) 0.0268(10) 0.0454(12) 0.0004(8) 0.0058(10) -0.0055(9)
O5' 0.0300(12) 0.0338(11) 0.0440(12) -0.0099(9) 0.0004(10) -0.0075(10)
C1' 0.035(2) 0.0233(14) 0.0302(15) -0.0023(13) -0.0035(13) -0.0012(12)
C2' 0.0269(15) 0.0217(14) 0.0266(13) 0.0036(12) -0.0051(11) 0.0022(11)
C3' 0.028(2) 0.0174(12) 0.0235(14) -0.0001(11) -0.0030(12) 0.0032(11)
C4' 0.030(2) 0.0206(14) 0.0278(14) -0.0021(12) -0.0025(12) 0.0024(12)
C5' 0.029(2) 0.0358(15) 0.040(2) -0.0022(13) -0.0035(15) -0.0071(12)
C6' 0.031(2) 0.067(3) 0.088(4) -0.009(2) 0.006(2) -0.029(3)
C7' 0.087(4) 0.067(3) 0.038(2) -0.002(3) -0.024(2) -0.007(2)
OW1 0.0339(11) 0.0330(11) 0.0384(12) -0.0061(9) 0.0001(11) 0.0044(13)
OW2 0.040(2) 0.075(2) 0.081(2) 0.012(2) -0.0150(15) -0.029(2)
OW3 0.0457(15) 0.0263(13) 0.0410(12) 0.0010(13) 0.0053(11) -0.0014(11)
OW4 0.081(3) 0.169(5) 0.284(7) -0.013(4) -0.036(4) 0.078(6)
Li1 0.035(3) 0.026(2) 0.040(3) -0.002(2) -0.004(2) 0.003(2)
Li2 0.039(3) 0.025(2) 0.046(3) -0.003(2) -0.008(3) -0.001(3)

loop_
_atom_site_label
_atom_site_fract_x
_atom_site_fract_y
_atom_site_fract_z
_atom_site_U_iso_or_equiv
_atom_site_thermal_displace_type
_atom_site_calc_flag
_atom_site_refinement_flags
_atom_site_occupancy
_atom_site_disorder_group
_atom_site_type_symbol
_atom_site_attached_hydrogens
Cu 0.51246(4) 0.38561(2) 0.244540(13) 0.02288(9) Uani d . 1 . Cu 0
O1 0.8477(3) 0.4015(2) 0.43907(9) 0.0361(5) Uani d . 1 . O 0
O2 0.6257(3) 0.47211(15) 0.30405(8) 0.0277(4) Uani d . 1 . O 0
O3 0.5867(2) 0.25732(14) 0.28870(8) 0.0240(4) Uani d . 1 . O 0
O4 0.3841(4) 0.2048(2) 0.38575(11) 0.0344(5) Uani d . 1 . O 0
O5 0.5725(3) 0.4654(2) 0.43481(9) 0.0344(5) Uani d . 1 . O 0
C1 0.7273(4) 0.4582(2) 0.40484(13) 0.0291(6) Uani d . 1 . C 0
C2 0.7153(4) 0.4039(2) 0.34398(12) 0.0256(6) Uani d . 1 . C 0
C3 0.6229(4) 0.2947(2) 0.34746(12) 0.0246(6) Uani d . 1 . C 0
C4 0.4604(4) 0.3108(2) 0.38176(12) 0.0266(6) Uani d . 1 . C 0
C5 0.4920(4) 0.3607(2) 0.44342(12) 0.0327(6) Uani d . 1 . C 0
C6 0.3328(6) 0.3833(4) 0.4771(2) 0.0509(10) Uani d . 1 . C 0
C7 0.8921(6) 0.4581(4) 0.4932(2) 0.0531(10) Uani d . 1 . C 0
O1' 0.2479(3) 0.3642(2) 0.03896(9) 0.0380(5) Uani d . 1 . O 0
O2' 0.4078(3) 0.29889(15) 0.18405(8) 0.0302(5) Uani d . 1 . O 0
O3' 0.4268(2) 0.51415(14) 0.20302(9) 0.0255(4) Uani d . 1 . O 0
O4' 0.0918(3) 0.5830(2) 0.19750(10) 0.0339(5) Uani d . 1 . O 0
O5' 0.0825(3) 0.3137(2) 0.12049(10) 0.0359(5) Uani d . 1 . O 0
C1' 0.2434(4) 0.3124(2) 0.09429(13) 0.0294(6) Uani d . 1 . C 0
C2' 0.3729(4) 0.3669(2) 0.13452(12) 0.0251(6) Uani d . 1 . C 0
C3' 0.3168(4) 0.4785(2) 0.15736(12) 0.0230(6) Uani d . 1 . C 0
C4' 0.1388(4) 0.4720(2) 0.18109(13) 0.0262(6) Uani d . 1 . C 0
C5' 0.0237(4) 0.4225(2) 0.13404(14) 0.0349(7) Uani d . 1 . C 0
C6' -0.1566(5) 0.4092(5) 0.1553(3) 0.0621(12) Uani d . 1 . C 0
C7' 0.1496(8) 0.3106(4) -0.0059(2) 0.0642(12) Uani d . 1 . C 0
OW1 0.7656(3) 0.6345(2) 0.24869(12) 0.0351(5) Uani d . 1 . O 0
OW2 0.0495(4) 0.2220(3) 0.3969(2) 0.0657(9) Uani d . 1 . O 0
OW3 0.6116(3) 0.1296(2) 0.17145(11) 0.0376(5) Uani d . 1 . O 0
OW4 -0.0628(6) 0.1078(5) 0.1632(3) 0.178(3) Uani d . 1 . O 2
Li1 0.5746(6) 0.6378(4) 0.1928(2) 0.0339(11) Uani d . 1 . Li 0
Li2 0.2965(6) 0.6337(4) 0.2463(3) 0.0368(11) Uani d . 1 . Li 0
H1 0.764(4) 0.532(2) 0.4019(13) 0.021(7) Uiso d . 1 . H 0
H2 0.820(4) 0.388(3) 0.3286(12) 0.022(7) Uiso d . 1 . H 0
H3 0.685(4) 0.249(2) 0.3684(11) 0.010(6) Uiso d . 1 . H 0
H4 0.382(3) 0.357(2) 0.3613(10) 0.005(6) Uiso d . 1 . H 0
H5 0.565(4) 0.316(2) 0.4657(12) 0.019(7) Uiso d . 1 . H 0
H61 0.279(6) 0.325(4) 0.4871(18) 0.060(13) Uiso d . 1 . H 0
H62 0.342(5) 0.411(4) 0.5072(19) 0.058(13) Uiso d . 1 . H 0
H63 0.262(5) 0.421(3) 0.4529(18) 0.053(13) Uiso d . 1 . H 0
H71 0.968(6) 0.408(4) 0.5139(19) 0.069(12) Uiso d . 1 . H 0
H72 0.932(5) 0.516(3) 0.4809(17) 0.049(12) Uiso d . 1 . H 0
H73 0.788(6) 0.456(3) 0.519(2) 0.065(13) Uiso d . 1 . H 0
HO4 0.304(4) 0.213(3) 0.3888(14) 0.007(9) Uiso d . 1 . H 0
H1' 0.274(3) 0.235(2) 0.0915(11) 0.009(6) Uiso d . 1 . H 0
H2' 0.475(4) 0.377(2) 0.1107(13) 0.027(7) Uiso d . 1 . H 0
H3' 0.319(3) 0.525(2) 0.1249(11) 0.006(6) Uiso d . 1 . H 0
H4' 0.137(4) 0.429(2) 0.2127(13) 0.020(7) Uiso d . 1 . H 0
H5' 0.026(4) 0.463(2) 0.0972(12) 0.017(6) Uiso d . 1 . H 0
H61' -0.206(6) 0.360(4) 0.122(2) 0.077(14) Uiso d . 1 . H 0
H62' -0.145(5) 0.372(3) 0.1890(16) 0.039(11) Uiso d . 1 . H 0
H63' -0.202(5) 0.481(3) 0.1592(16) 0.043(10) Uiso d . 1 . H 0
H71' 0.191(7) 0.237(6) -0.009(2) 0.103(19) Uiso d . 1 . H 0
H72' 0.186(7) 0.337(4) -0.044(2) 0.092(17) Uiso d . 1 . H 0
H73' 0.031(7) 0.304(4) 0.003(2) 0.099(19) Uiso d . 1 . H 0
HO4' -0.011(6) 0.592(4) 0.218(2) 0.084(14) Uiso d . 1 . H 0
HW11 0.739(4) 0.580(3) 0.2723(15) 0.037(10) Uiso d . 1 . H 0
HW12 0.738(5) 0.679(3) 0.2669(18) 0.052(14) Uiso d . 1 . H 0
HW21 0.015(8) 0.276(5) 0.396(3) 0.10(2) Uiso d . 1 . H 0
HW22 0.004(7) 0.200(4) 0.371(2) 0.079(18) Uiso d . 1 . H 0
HW31 0.564(4) 0.080(3) 0.1713(13) 0.010(8) Uiso d . 1 . H 0
HW32 0.561(4) 0.182(3) 0.1684(15) 0.035(10) Uiso d . 1 . H 0

loop_
_atom_type_symbol
_atom_type_description
_atom_type_scat_dispersion_real
_atom_type_scat_dispersion_imag
_atom_type_scat_source
Cu Cu .3201 1.2651 'International Tables Vol C Tables 4.2.6.8 and 6.1.1.4'
O O .0106 .0060 'International Tables Vol C Tables 4.2.6.8 and 6.1.1.4'
C C .0033 .0016 'International Tables Vol C Tables 4.2.6.8 and 6.1.1.4'
Li Li -.0003 .0001 'International Tables Vol C Tables 4.2.6.8 and 6.1.1.4'
H H .0000 .0000 'International Tables Vol C Tables 4.2.6.8 and 6.1.1.4'

loop_
_geom_angle_atom_site_label_1
_geom_angle_atom_site_label_2
_geom_angle_atom_site_label_3
_geom_angle_site_symmetry_1
_geom_angle_site_symmetry_3
_geom_angle
_geom_angle_publ_flag
O2' Cu O2 . . 177.89(9) ?
O2' Cu O3 . . 92.69(9) ?
O2 Cu O3 . . 86.97(9) y
O2' Cu O3' . . 87.42(10) y
O2 Cu O3' . . 93.04(9) ?
O3 Cu O3' . . 176.79(8) ?
C1 O1 C7 . . 112.9(3) ?
C2 O2 Cu . . 110.6(2) ?
C3 O3 Li2 . 4_645 121.6(2) ?
C3 O3 Cu . . 105.8(2) ?
Li2 O3 Cu 4_645 . 124.7(2) ?
C3 O3 Li1 . 4_645 100.2(2) ?
Li2 O3 Li1 4_645 4_645 80.1(2) ?
Cu O3 Li1 . 4_645 119.8(2) ?
C4 O4 Li1 . 4_645 104.4(2) ?
C4 O4 HO4 . . 107.(3) ?
Li1 O4 HO4 4_645 . 109.(3) ?
C1 O5 C5 . . 113.6(2) ?
O5 C1 O1 . . 111.9(2) ?
O5 C1 C2 . . 113.4(2) ?
O1 C1 C2 . . 108.3(2) ?
O5 C1 H1 . . 104.3(17) ?
O1 C1 H1 . . 106.9(18) ?
C2 C1 H1 . . 111.9(17) ?
O2 C2 C1 . . 109.9(2) ?
O2 C2 C3 . . 107.4(2) ?
C1 C2 C3 . . 111.6(2) ?
O2 C2 H2 . . 110.3(18) ?
C1 C2 H2 . . 111.4(18) ?
C3 C2 H2 . . 106.2(19) ?
O3 C3 C4 . . 109.4(2) ?
O3 C3 C2 . . 109.4(2) ?
C4 C3 C2 . . 109.1(2) ?
O3 C3 Li1 . 4_645 47.9(2) ?
C4 C3 Li1 . 4_645 75.7(2) ?
C2 C3 Li1 . 4_645 154.9(2) ?
O3 C3 H3 . . 113.9(17) ?
C4 C3 H3 . . 107.1(17) ?
C2 C3 H3 . . 107.8(18) ?
Li1 C3 H3 4_645 . 93.5(18) ?
O4 C4 C3 . . 106.2(2) ?
O4 C4 C5 . . 112.0(2) ?
C3 C4 C5 . . 111.3(2) ?
O4 C4 Li1 . 4_645 44.7(2) ?
C3 C4 Li1 . 4_645 71.2(2) ?
C5 C4 Li1 . 4_645 152.2(2) ?
O4 C4 H4 . . 106.4(16) ?
C3 C4 H4 . . 113.3(14) ?
C5 C4 H4 . . 107.5(15) ?
Li1 C4 H4 4_645 . 95.7(15) ?
O5 C5 C6 . . 106.4(3) ?
O5 C5 C4 . . 107.9(2) ?
C6 C5 C4 . . 112.5(3) ?
O5 C5 H5 . . 108.2(17) ?
C6 C5 H5 . . 111.4(16) ?
C4 C5 H5 . . 110.2(17) ?
C5 C6 H61 . . 113.(3) ?
C5 C6 H62 . . 116.(3) ?
H61 C6 H62 . . 101.(4) ?
C5 C6 H63 . . 109.(3) ?
H61 C6 H63 . . 105.(4) ?
H62 C6 H63 . . 112.(4) ?
O1 C7 H71 . . 104.(2) ?
O1 C7 H72 . . 103.(3) ?
H71 C7 H72 . . 117.(4) ?
O1 C7 H73 . . 105.(2) ?
H71 C7 H73 . . 103.(3) ?
H72 C7 H73 . . 122.(4) ?
C1' O1' C7' . . 113.6(3) ?
C2' O2' Cu . . 108.4(2) ?
C3' O3' Li1 . . 122.4(2) ?
C3' O3' Cu . . 108.4(2) ?
Li1 O3' Cu . . 118.0(2) ?
C3' O3' Li2 . . 104.0(2) ?
Li1 O3' Li2 . . 79.1(2) ?
Cu O3' Li2 . . 122.1(2) ?
C4' O4' Li2 . . 102.0(2) ?
C4' O4' HO4' . . 117.(3) ?
Li2 O4' HO4' . . 114.(3) ?
C1' O5' C5' . . 113.2(2) ?
O1' C1' O5' . . 112.7(3) ?
O1' C1' C2' . . 108.0(2) ?
O5' C1' C2' . . 111.8(2) ?
O1' C1' H1' . . 112.1(14) ?
O5' C1' H1' . . 105.2(15) ?
C2' C1' H1' . . 106.9(15) ?
O2' C2' C3' . . 108.8(2) ?
O2' C2' C1' . . 109.9(2) ?
C3' C2' C1' . . 112.8(2) ?
O2' C2' H2' . . 109.5(17) ?
C3' C2' H2' . . 108.5(17) ?
C1' C2' H2' . . 107.4(17) ?
O3' C3' C2' . . 109.4(2) ?
O3' C3' C4' . . 110.4(2) ?
C2' C3' C4' . . 110.2(2) ?
O3' C3' Li2 . . 45.99(15) ?
C2' C3' Li2 . . 151.2(2) ?
C4' C3' Li2 . . 74.3(2) ?
O3' C3' H3' . . 111.2(16) ?
C2' C3' H3' . . 106.5(15) ?
C4' C3' H3' . . 109.0(16) ?
Li2 C3' H3' . . 98.2(15) ?
O4' C4' C5' . . 112.8(2) ?
O4' C4' C3' . . 106.3(2) ?
C5' C4' C3' . . 110.3(2) ?
O4' C4' Li2 . . 47.0(2) ?
C5' C4' Li2 . . 157.7(2) ?
C3' C4' Li2 . . 73.6(2) ?
O4' C4' H4' . . 110.8(18) ?
C5' C4' H4' . . 107.8(18) ?
C3' C4' H4' . . 108.8(19) ?
Li2 C4' H4' . . 90.8(18) ?
O5' C5' C4' . . 108.2(2) ?
O5' C5' C6' . . 106.0(3) ?
C4' C5' C6' . . 113.6(3) ?
O5' C5' H5' . . 106.4(16) ?
C4' C5' H5' . . 112.4(17) ?
C6' C5' H5' . . 109.9(19) ?
C5' C6' H61' . . 101.(3) ?
C5' C6' H62' . . 103.(3) ?
H61' C6' H62' . . 111.(4) ?
C5' C6' H63' . . 107.(2) ?
H61' C6' H63' . . 117.(4) ?
H62' C6' H63' . . 116.(4) ?
O1' C7' H71' . . 107.(3) ?
O1' C7' H72' . . 107.(3) ?
H71' C7' H72' . . 98.(4) ?
O1' C7' H73' . . 115.(3) ?
H71' C7' H73' . . 106.(4) ?
H72' C7' H73' . . 121.(5) ?
Li1 OW1 HW11 . . 102.(2) ?
Li1 OW1 HW12 . . 96.(3) ?
HW11 OW1 HW12 . . 99.(4) ?
HW21 OW2 HW22 . . 97.(6) ?
Li2 OW3 HW31 4_645 . 103.(2) ?
Li2 OW3 HW32 4_645 . 105.(3) ?
HW31 OW3 HW32 . . 115.(4) ?
O3' Li1 O4 . 4_655 122.3(3) y
O3' Li1 OW1 . . 112.6(3) ?
O4 Li1 OW1 4_655 . 116.3(3) y
O3' Li1 O3 . 4_655 98.7(3) y
O4 Li1 O3 4_655 4_655 89.4(2) y
OW1 Li1 O3 . 4_655 112.8(3) ?
O3' Li1 Li2 . . 52.3(2) ?
O4 Li1 Li2 4_655 . 125.4(3) ?
OW1 Li1 Li2 . . 112.6(3) ?
O3 Li1 Li2 4_655 . 49.1(2) ?
O3' Li1 C3 . 4_655 103.9(2) ?
O4 Li1 C3 4_655 4_655 59.7(2) ?
OW1 Li1 C3 . 4_655 134.0(3) ?
O3 Li1 C3 4_655 4_655 31.94(11) ?
Li2 Li1 C3 . 4_655 69.4(2) ?
O3' Li1 C4 . 4_655 128.3(2) ?
O4 Li1 C4 4_655 4_655 30.89(12) ?
OW1 Li1 C4 . 4_655 119.1(2) ?
O3 Li1 C4 4_655 4_655 59.26(15) ?
Li2 Li1 C4 . 4_655 102.5(2) ?
C3 Li1 C4 4_655 4_655 33.10(11) ?
O3' Li1 HW11 . . 91.0(9) ?
O4 Li1 HW11 4_655 . 135.7(9) ?
OW1 Li1 HW11 . . 21.8(9) ?
O3 Li1 HW11 4_655 . 115.6(8) ?
Li2 Li1 HW11 . . 97.5(9) ?
C3 Li1 HW11 4_655 . 145.2(8) ?
C4 Li1 HW11 4_655 . 140.3(9) ?
O3' Li1 HW12 . . 117.3(11) ?
O4 Li1 HW12 4_655 . 119.0(11) ?
OW1 Li1 HW12 . . 19.0(11) ?
O3 Li1 HW12 4_655 . 93.7(11) ?
Li2 Li1 HW12 . . 100.1(12) ?
C3 Li1 HW12 4_655 . 117.1(11) ?
C4 Li1 HW12 4_655 . 110.7(11) ?
HW11 Li1 HW12 . . 31.1(13) ?
O3 Li2 OW3 4_655 4_655 102.4(2) y
O3 Li2 O3' 4_655 . 96.8(3) y
OW3 Li2 O3' 4_655 . 103.4(2) y
O3 Li2 O4' 4_655 . 113.8(3) ?
OW3 Li2 O4' 4_655 . 141.1(3) y
O3' Li2 O4' . . 86.6(2) y
O3 Li2 Li1 4_655 . 50.9(2) ?
OW3 Li2 Li1 4_655 . 96.4(2) ?
O3' Li2 Li1 . . 48.6(2) ?
O4' Li2 Li1 . . 117.1(3) ?
O3 Li2 C3' 4_655 . 102.4(2) ?
OW3 Li2 C3' 4_655 . 129.1(2) ?
O3' Li2 C3' . . 29.97(11) ?
O4' Li2 C3' . . 57.21(15) ?
Li1 Li2 C3' . . 67.7(2) ?
O3 Li2 C4' 4_655 . 124.3(3) ?
OW3 Li2 C4' 4_655 . 129.9(2) ?
O3' Li2 C4' . . 58.12(15) ?
O4' Li2 C4' . . 30.99(11) ?
Li1 Li2 C4' . . 99.7(2) ?
C3' Li2 C4' . . 32.10(10) ?

loop_
_geom_bond_atom_site_label_1
_geom_bond_atom_site_label_2
_geom_bond_site_symmetry_2
_geom_bond_distance
_geom_bond_publ_flag
Cu O2' . 1.910(2) y
Cu O2 . 1.925(2) y
Cu O3 . 1.944(2) y
Cu O3' . 1.947(2) y
O1 C1 . 1.412(4) y
O1 C7 . 1.438(4) y
O2 C2 . 1.416(3) y
O3 C3 . 1.419(3) y
O3 Li2 4_645 1.940(6) ?
O3 Li1 4_645 1.991(6) ?
O4 C4 . 1.433(4) y
O4 Li1 4_645 1.964(6) ?
O4 HO4 . 0.65(3) ?
O5 C1 . 1.412(4) y
O5 C5 . 1.444(3) y
C1 C2 . 1.516(4) y
C1 H1 . 0.95(3) ?
C2 C3 . 1.527(4) y
C2 H2 . 0.93(3) ?
C3 C4 . 1.523(4) y
C3 Li1 4_645 2.641(6) ?
C3 H3 . 0.88(3) ?
C4 C5 . 1.527(4) y
C4 Li1 4_645 2.703(6) ?
C4 H4 . 0.96(3) ?
C5 C6 . 1.507(5) y
C5 H5 . 0.94(3) ?
C6 H61 . 0.86(4) ?
C6 H62 . 0.75(4) ?
C6 H63 . 0.91(4) ?
C7 H71 . 0.98(5) ?
C7 H72 . 0.82(4) ?
C7 H73 . 1.02(5) ?
O1' C1' . 1.388(4) y
O1' C7' . 1.433(5) y
O2' C2' . 1.411(3) y
O3' C3' . 1.416(3) y
O3' Li1 . 1.932(5) ?
O3' Li2 . 2.039(6) ?
O4' C4' . 1.453(4) y
O4' Li2 . 2.064(5) ?
O4' HO4' . 0.95(5) ?
O5' C1' . 1.416(4) y
O5' C5' . 1.442(4) y
C1' C2' . 1.524(4) y
C1' H1' . 0.97(3) ?
C2' C3' . 1.523(4) y
C2' H2' . 0.98(3) ?
C3' C4' . 1.524(4) y
C3' Li2 . 2.750(6) ?
C3' H3' . 0.92(2) ?
C4' C5' . 1.523(4) y
C4' Li2 . 2.760(5) ?
C4' H4' . 0.88(3) ?
C5' C6' . 1.529(5) y
C5' H5' . 0.96(3) ?
C6' H61' . 1.03(5) ?
C6' H62' . 0.88(4) ?
C6' H63' . 0.95(4) ?
C7' H71' . 0.96(7) ?
C7' H72' . 0.95(5) ?
C7' H73' . 0.98(6) ?
OW1 Li1 . 1.975(5) ?
OW1 HW11 . 0.88(4) ?
OW1 HW12 . 0.71(4) ?
OW2 HW21 . 0.71(6) ?
OW2 HW22 . 0.74(5) ?
OW3 Li2 4_645 1.979(6) ?
OW3 HW31 . 0.71(3) ?
OW3 HW32 . 0.76(3) ?
Li1 O4 4_655 1.964(6) y
Li1 O3 4_655 1.991(6) y
Li1 O3' . 1.932(5) y
Li1 OW1 . 1.975(5) y
Li1 Li2 . 2.529(8) y
Li1 C3 4_655 2.641(6) ?
Li1 C4 4_655 2.703(6) ?
Li1 HW11 . 2.32(3) ?
Li1 HW12 . 2.17(4) ?
Li2 O3 4_655 1.940(6) y
Li2 OW3 4_655 1.979(6) y
Li2 O3' . 2.039(6) y
Li2 O4' . 2.064(5) y
Li2 OW4 4_555 2.772(9) y

loop_
_geom_torsion_atom_site_label_1
_geom_torsion_atom_site_label_2
_geom_torsion_atom_site_label_3
_geom_torsion_atom_site_label_4
_geom_torsion
_geom_torsion_publ_flag
O2 C2 C3 O3 48.4(3) y
O2' C2' C3' O3' 46.5(3) y
O3 C3 C4 O4 62.9(3) y
O3' C3' C4' O4' 63.2(3) y
O4 C4 C5 C6 -64.4(3) y
O4' C4' C5' C6' -63.4(4) y
